data_4063671
loop_
_publ_author_name
'Torres, Javier'
'Sep\'ulveda, Francisco'
'Carri\'on, M. Carmen'
'Jal\'on, F\'elix A.'
'Manzano, Blanca R.'
'Rodr\'iguez, Ana M.'
'Zirakzadeh, Afrooz'
'Weissensteiner, Walter'
'Mucientes, Antonio E.'
'Pe\~na, M. Angeles de la'

_publ_section_title
;
 Ruthenium Arene Derivatives of Chiral Ferrocene-Based P,N or P,O Ligands.
 Transformation of Chloro--Alcohol into Hydrido--Carbonyl Complexes
;
_journal_issue 13
_journal_name_full Organometallics
_journal_page_first 3490
_journal_paper_doi 10.1021/om1008132
_journal_volume 30
_journal_year 2011
_chemical_absolute_configuration rm
_chemical_formula_moiety 'C31 H32 Cl Fe N P Ru, C24 H20 B'
_chemical_formula_sum 'C55 H52 B Cl Fe N P Ru'
_chemical_formula_weight 961.13
_chemical_name_systematic
;
 ?
;
_space_group_IT_number 19
_symmetry_cell_setting orthorhombic
_symmetry_space_group_name_Hall 'P 2ac 2ab'
_symmetry_space_group_name_H-M 'P 21 21 21'
_atom_sites_solution_hydrogens geom
_atom_sites_solution_primary direct
_atom_sites_solution_secondary difmap
_audit_creation_method SHELXL-97
_cell_angle_alpha 90.00
_cell_angle_beta 90.00
_cell_angle_gamma 90.00
_cell_formula_units_Z 4
_cell_length_a 11.1896(7)
_cell_length_b 13.6623(8)
_cell_length_c 29.1518(18)
_cell_measurement_reflns_used 2026
_cell_measurement_temperature 250(2)
_cell_measurement_theta_max 15.866
_cell_measurement_theta_min 2.295
_cell_volume 4456.6(5)
_computing_cell_refinement 'Bruker SAINT'
_computing_data_collection 'Bruker APEX'
_computing_data_reduction 'Bruker SAINT, SADABS, XPREP'
_computing_molecular_graphics 'Bruker SHELXTL'
_computing_publication_material 'Bruker SHELXTL'
_computing_structure_refinement 'SHELXL-97 (Sheldrick, 1997)'
_computing_structure_solution 'SHELXS-97 (Sheldrick, 1990)'
_diffrn_ambient_temperature 250(2)
_diffrn_measured_fraction_theta_full 0.998
_diffrn_measured_fraction_theta_max 0.998
_diffrn_measurement_device_type 'CCd area detector'
_diffrn_measurement_method 'omega scans'
_diffrn_radiation_monochromator graphite
_diffrn_radiation_source 'fine-focus sealed tube'
_diffrn_radiation_type MoK\a
_diffrn_radiation_wavelength 0.71073
_diffrn_reflns_av_R_equivalents 0.0916
_diffrn_reflns_av_sigmaI/netI 0.1319
_diffrn_reflns_limit_h_max 8
_diffrn_reflns_limit_h_min -13
_diffrn_reflns_limit_k_max 16
_diffrn_reflns_limit_k_min -13
_diffrn_reflns_limit_l_max 27
_diffrn_reflns_limit_l_min -34
_diffrn_reflns_number 30937
_diffrn_reflns_theta_full 25.00
_diffrn_reflns_theta_max 25.00
_diffrn_reflns_theta_min 1.40
_exptl_absorpt_coefficient_mu 0.800
_exptl_absorpt_correction_T_max 0.9172
_exptl_absorpt_correction_T_min 0.8251
_exptl_absorpt_correction_type multi-scan
_exptl_absorpt_process_details SADABS
_exptl_crystal_colour brown
_exptl_crystal_density_diffrn 1.432
_exptl_crystal_density_method 'not measured'
_exptl_crystal_description prism
_exptl_crystal_F_000 1984
_exptl_crystal_size_max 0.25
_exptl_crystal_size_mid 0.22
_exptl_crystal_size_min 0.11
_refine_diff_density_max 0.499
_refine_diff_density_min -0.636
_refine_diff_density_rms 0.130
_refine_ls_abs_structure_details 'Flack H D (1983), Acta Cryst. A39, 876-881'
_refine_ls_abs_structure_Flack -0.03(4)
_refine_ls_extinction_method none
_refine_ls_goodness_of_fit_ref 0.971
_refine_ls_hydrogen_treatment constr
_refine_ls_matrix_type full
_refine_ls_number_parameters 533
_refine_ls_number_reflns 7655
_refine_ls_number_restraints 286
_refine_ls_restrained_S_all 0.978
_refine_ls_R_factor_all 0.1306
_refine_ls_R_factor_gt 0.0600
_refine_ls_shift/su_max 0.001
_refine_ls_shift/su_mean 0.000
_refine_ls_structure_factor_coef Fsqd
_refine_ls_weighting_details 'calc w=1/[\s^2^(Fo^2^)+(0.0840P)^2^+0.0000P] where P=(Fo^2^+2Fc^2^)/3'
_refine_ls_weighting_scheme calc
_refine_ls_wR_factor_gt 0.1235
_refine_ls_wR_factor_ref 0.1653
_reflns_number_gt 4350
_reflns_number_total 7655
_reflns_threshold_expression >2sigma(I)
_cod_data_source_file om1008132_si_002.cif
_cod_data_source_block 5
_cod_original_sg_symbol_H-M P212121
_cod_database_code 4063671

loop_
_symmetry_equiv_pos_as_xyz
'x, y, z'
'-x+1/2, -y, z+1/2'
'x+1/2, -y+1/2, -z'
'-x, y+1/2, -z+1/2'

loop_
_atom_site_label
_atom_site_type_symbol
_atom_site_fract_x
_atom_site_fract_y
_atom_site_fract_z
_atom_site_U_iso_or_equiv
_atom_site_adp_type
_atom_site_occupancy
_atom_site_symmetry_multiplicity
_atom_site_calc_flag
_atom_site_refinement_flags
_atom_site_disorder_assembly
_atom_site_disorder_group
Ru1 Ru 0.23248(6) -0.11050(5) 0.89333(2) 0.0503(3) Uani 1 1 d . . .
Fe1 Fe 0.12416(11) 0.01537(9) 1.04008(4) 0.0503(4) Uani 1 1 d . . .
Cl1 Cl 0.3084(2) -0.22323(16) 0.94995(9) 0.0668(7) Uani 1 1 d . . .
P1 P 0.28651(17) 0.02610(14) 0.93717(6) 0.0317(5) Uani 1 1 d . . .
B1 B 0.7395(8) 0.0259(6) 0.7656(3) 0.037(2) Uani 1 1 d . C .
N1 N 0.0787(6) -0.1276(5) 0.9376(2) 0.058(2) Uani 1 1 d . . .
H1 H 0.1127 -0.1387 0.9655 0.069 Uiso 1 1 calc R . .
C1 C 0.0140(10) -0.2199(8) 0.9287(4) 0.094(4) Uani 1 1 d . . .
H1A H -0.0465 -0.2289 0.9517 0.141 Uiso 1 1 calc R . .
H1B H 0.0691 -0.2737 0.9297 0.141 Uiso 1 1 calc R . .
H1C H -0.0228 -0.2169 0.8990 0.141 Uiso 1 1 calc R . .
C2 C -0.0040(8) -0.0432(9) 0.9473(3) 0.076(3) Uani 1 1 d . . .
H2 H -0.0703 -0.0705 0.9651 0.091 Uiso 1 1 calc R . .
C3 C -0.0602(9) 0.0002(10) 0.9042(4) 0.104(4) Uani 1 1 d . . .
H3A H 0.0009 0.0298 0.8857 0.156 Uiso 1 1 calc R . .
H3B H -0.1179 0.0489 0.9127 0.156 Uiso 1 1 calc R . .
H3C H -0.0989 -0.0507 0.8870 0.156 Uiso 1 1 calc R . .
C4 C 0.0528(7) 0.0310(7) 0.9771(3) 0.047(2) Uani 1 1 d . . .
C5 C -0.0104(10) 0.0885(10) 1.0091(3) 0.076(3) Uani 1 1 d . . .
H5 H -0.0913 0.0827 1.0158 0.091 Uiso 1 1 calc R . .
C6 C 0.0679(13) 0.1556(9) 1.0291(4) 0.088(4) Uani 1 1 d . . .
H6 H 0.0480 0.2011 1.0516 0.105 Uiso 1 1 calc R . .
C7 C 0.1805(9) 0.1432(6) 1.0099(3) 0.054(3) Uani 1 1 d . . .
H7 H 0.2484 0.1796 1.0168 0.065 Uiso 1 1 calc R . .
C8 C 0.1735(7) 0.0641(6) 0.9773(3) 0.037(2) Uani 1 1 d . . .
C9 C 0.1077(14) -0.1229(8) 1.0622(4) 0.086(4) Uani 1 1 d . . .
H9 H 0.0687 -0.1722 1.0461 0.103 Uiso 1 1 calc R . .
C10 C 0.0583(13) -0.0590(14) 1.0940(5) 0.107(5) Uani 1 1 d . . .
H10 H -0.0211 -0.0586 1.1035 0.128 Uiso 1 1 calc R . .
C11 C 0.1482(19) 0.0051(10) 1.1094(4) 0.104(5) Uani 1 1 d . . .
H11 H 0.1397 0.0555 1.1306 0.124 Uiso 1 1 calc R . .
C12 C 0.2441(12) -0.0196(9) 1.0883(4) 0.078(3) Uani 1 1 d . . .
H12 H 0.3166 0.0126 1.0923 0.094 Uiso 1 1 calc R . .
C13 C 0.2303(10) -0.0971(8) 1.0596(3) 0.067(3) Uani 1 1 d . . .
H13 H 0.2890 -0.1271 1.0419 0.080 Uiso 1 1 calc R . .
C14 C 0.3044(6) 0.1377(5) 0.9034(2) 0.041(2) Uani 1 1 d D . .
C15 C 0.4160(7) 0.1636(5) 0.8856(3) 0.043(2) Uani 1 1 d D B .
H15 H 0.4865 0.1311 0.8928 0.052 Uiso 1 1 calc R A 1
C16 C 0.4104(13) 0.2450(12) 0.8551(7) 0.042(6) Uiso 0.50 1 d PDU B 1
H16 H 0.4811 0.2696 0.8429 0.050 Uiso 0.50 1 calc PR B 1
C17 C 0.3029(13) 0.2890(12) 0.8429(6) 0.054(5) Uiso 0.50 1 d PDU B 1
H17 H 0.3046 0.3412 0.8225 0.064 Uiso 0.50 1 calc PR B 1
C18 C 0.1950(13) 0.2591(12) 0.8597(6) 0.056(5) Uiso 0.50 1 d PDU B 1
H18 H 0.1242 0.2893 0.8509 0.067 Uiso 0.50 1 calc PR B 1
C19 C 0.1954(12) 0.1815(13) 0.8905(6) 0.053(6) Uiso 0.50 1 d PDU B 1
H19 H 0.1238 0.1585 0.9026 0.064 Uiso 0.50 1 calc PR B 1
C16A C 0.4439(14) 0.2446(11) 0.8600(7) 0.046(6) Uiso 0.50 1 d PDU B 2
H16A H 0.5206 0.2559 0.8489 0.056 Uiso 0.50 1 calc PR B 2
C17A C 0.3503(12) 0.3083(10) 0.8518(5) 0.032(4) Uiso 0.50 1 d PDU B 2
H17A H 0.3639 0.3641 0.8343 0.039 Uiso 0.50 1 calc PR B 2
C18A C 0.2362(12) 0.2912(9) 0.8693(5) 0.035(4) Uiso 0.50 1 d PDU B 2
H18A H 0.1736 0.3338 0.8628 0.041 Uiso 0.50 1 calc PR B 2
C19A C 0.2181(12) 0.2084(10) 0.8967(6) 0.037(5) Uiso 0.50 1 d PDU B 2
H19A H 0.1445 0.2007 0.9110 0.045 Uiso 0.50 1 calc PR B 2
C20 C 0.4302(6) 0.0184(5) 0.9667(2) 0.040(2) Uiso 1 1 d DU . .
C21 C 0.4577(14) 0.0997(12) 0.9938(5) 0.075(7) Uiso 0.50 1 d PDU B 1
H21 H 0.4020 0.1499 0.9965 0.090 Uiso 0.50 1 calc PR B 1
C22 C 0.5665(14) 0.1075(14) 1.0169(6) 0.072(6) Uiso 0.50 1 d PDU B 1
H22 H 0.5844 0.1615 1.0351 0.087 Uiso 0.50 1 calc PR B 1
C23 C 0.6462(16) 0.0317(14) 1.0115(7) 0.068(5) Uiso 0.50 1 d PDU B 1
H23 H 0.7205 0.0366 1.0256 0.081 Uiso 0.50 1 calc PR B 1
C24 C 0.6212(17) -0.0514(14) 0.9863(8) 0.080(6) Uiso 0.50 1 d PDU B 1
H24 H 0.6754 -0.1029 0.9848 0.096 Uiso 0.50 1 calc PR B 1
C25 C 0.5109(15) -0.0558(13) 0.9629(7) 0.073(7) Uiso 0.50 1 d PDU B 1
H25 H 0.4932 -0.1099 0.9447 0.088 Uiso 0.50 1 calc PR B 1
C21A C 0.4723(12) 0.0762(11) 1.0015(5) 0.047(5) Uiso 0.50 1 d PDU B 2
H21A H 0.4239 0.1257 1.0131 0.056 Uiso 0.50 1 calc PR B 2
C22A C 0.5877(12) 0.0622(12) 1.0202(6) 0.048(5) Uiso 0.50 1 d PDU B 2
H22A H 0.6170 0.1050 1.0423 0.058 Uiso 0.50 1 calc PR B 2
C23A C 0.6568(14) -0.0159(13) 1.0053(6) 0.049(4) Uiso 0.50 1 d PDU B 2
H23A H 0.7281 -0.0303 1.0202 0.058 Uiso 0.50 1 calc PR B 2
C24A C 0.6203(15) -0.0732(13) 0.9681(6) 0.065(5) Uiso 0.50 1 d PDU B 2
H24A H 0.6693 -0.1224 0.9566 0.078 Uiso 0.50 1 calc PR B 2
C25A C 0.5070(13) -0.0543(12) 0.9485(6) 0.047(5) Uiso 0.50 1 d PDU B 2
H25A H 0.4825 -0.0904 0.9231 0.057 Uiso 0.50 1 calc PR B 2
C26 C 0.2015(14) -0.0285(10) 0.8290(3) 0.093(4) Uani 1 1 d . . .
H26 H 0.1728 0.0348 0.8249 0.111 Uiso 1 1 calc R . .
C27 C 0.3253(14) -0.0451(10) 0.8344(3) 0.090(5) Uani 1 1 d . . .
H27 H 0.3784 0.0073 0.8340 0.108 Uiso 1 1 calc R . .
C28 C 0.3678(13) -0.1405(10) 0.8403(3) 0.090(4) Uani 1 1 d . . .
H28 H 0.4488 -0.1532 0.8444 0.108 Uiso 1 1 calc R . .
C29 C 0.2817(15) -0.2173(8) 0.8398(4) 0.089(4) Uani 1 1 d . . .
H29 H 0.3087 -0.2812 0.8437 0.107 Uiso 1 1 calc R . .
C30 C 0.1643(14) -0.2032(12) 0.8340(4) 0.096(5) Uani 1 1 d . . .
H30 H 0.1119 -0.2559 0.8328 0.115 Uiso 1 1 calc R . .
C31 C 0.1224(12) -0.1074(11) 0.8297(3) 0.090(4) Uani 1 1 d . . .
H31 H 0.0407 -0.0960 0.8274 0.108 Uiso 1 1 calc R . .
C32 C 0.5944(6) 0.0317(6) 0.7547(2) 0.0321(19) Uani 1 1 d . . .
C33 C 0.5252(7) -0.0477(6) 0.7441(3) 0.040(2) Uani 1 1 d . . .
H33 H 0.5606 -0.1091 0.7465 0.048 Uiso 1 1 calc R . .
C34 C 0.4055(8) -0.0442(7) 0.7300(3) 0.049(2) Uani 1 1 d . . .
H34 H 0.3644 -0.1011 0.7223 0.059 Uiso 1 1 calc R . .
C35 C 0.3513(7) 0.0449(7) 0.7278(3) 0.054(2) Uani 1 1 d . . .
H35 H 0.2713 0.0485 0.7193 0.064 Uiso 1 1 calc R . .
C36 C 0.4116(8) 0.1292(7) 0.7379(3) 0.053(3) Uani 1 1 d . . .
H36 H 0.3743 0.1899 0.7355 0.064 Uiso 1 1 calc R . .
C37 C 0.5334(7) 0.1219(7) 0.7521(3) 0.051(2) Uani 1 1 d . . .
H37 H 0.5741 0.1788 0.7600 0.061 Uiso 1 1 calc R . .
C38 C 0.7811(6) 0.1178(5) 0.7987(2) 0.0358(18) Uani 1 1 d D . .
C39 C 0.7160(12) 0.1445(10) 0.8368(4) 0.039(4) Uiso 0.50 1 d PDU C 1
H39 H 0.6457 0.1108 0.8432 0.047 Uiso 0.50 1 calc PR C 1
C40 C 0.7509(15) 0.2202(12) 0.8662(6) 0.056(5) Uiso 0.50 1 d PDU C 1
H40 H 0.7043 0.2367 0.8915 0.067 Uiso 0.50 1 calc PR C 1
C41 C 0.855(2) 0.2700(18) 0.8572(8) 0.063(7) Uiso 0.50 1 d PDU C 1
H41 H 0.8793 0.3209 0.8764 0.075 Uiso 0.50 1 calc PR C 1
C42 C 0.9251(15) 0.2449(12) 0.8199(5) 0.056(5) Uiso 0.50 1 d PDU C 1
H42 H 0.9965 0.2777 0.8143 0.067 Uiso 0.50 1 calc PR C 1
C43 C 0.8880(13) 0.1699(11) 0.7907(5) 0.049(5) Uiso 0.50 1 d PDU C 1
H43 H 0.9347 0.1540 0.7654 0.059 Uiso 0.50 1 calc PR C 1
C39A C 0.7519(12) 0.1225(10) 0.8451(4) 0.045(4) Uiso 0.50 1 d PDU C 2
H39A H 0.7095 0.0709 0.8580 0.054 Uiso 0.50 1 calc PR C 2
C40A C 0.7834(16) 0.2009(12) 0.8727(6) 0.062(6) Uiso 0.50 1 d PDU C 2
H40A H 0.7613 0.2020 0.9035 0.074 Uiso 0.50 1 calc PR C 2
C41A C 0.847(2) 0.2764(17) 0.8543(7) 0.062(7) Uiso 0.50 1 d PDU C 2
H41A H 0.8737 0.3270 0.8731 0.074 Uiso 0.50 1 calc PR C 2
C42A C 0.8728(17) 0.2782(12) 0.8085(5) 0.057(5) Uiso 0.50 1 d PDU C 2
H42A H 0.9145 0.3304 0.7958 0.069 Uiso 0.50 1 calc PR C 2
C43A C 0.8354(16) 0.2008(10) 0.7812(5) 0.057(5) Uiso 0.50 1 d PDU C 2
H43A H 0.8475 0.2049 0.7497 0.068 Uiso 0.50 1 calc PR C 2
C44 C 0.7630(7) -0.0785(5) 0.7918(2) 0.0318(18) Uani 1 1 d . . .
C45 C 0.7060(8) -0.1041(7) 0.8325(3) 0.061(3) Uani 1 1 d . C .
H45 H 0.6543 -0.0586 0.8456 0.073 Uiso 1 1 calc R . .
C46 C 0.7209(9) -0.1917(7) 0.8545(3) 0.059(3) Uani 1 1 d . . .
H46 H 0.6794 -0.2036 0.8816 0.071 Uiso 1 1 calc R C .
C47 C 0.7949(8) -0.2614(6) 0.8377(3) 0.047(2) Uani 1 1 d . C .
H47 H 0.8053 -0.3208 0.8527 0.057 Uiso 1 1 calc R . .
C48 C 0.8532(8) -0.2409(6) 0.7981(3) 0.047(2) Uani 1 1 d . . .
H48 H 0.9050 -0.2868 0.7855 0.057 Uiso 1 1 calc R C .
C49 C 0.8362(7) -0.1527(6) 0.7764(3) 0.045(2) Uani 1 1 d . C .
H49 H 0.8774 -0.1422 0.7491 0.054 Uiso 1 1 calc R . .
C50 C 0.8110(7) 0.0275(5) 0.7168(3) 0.0341(19) Uani 1 1 d . . .
C51 C 0.9351(8) 0.0212(6) 0.7144(3) 0.047(2) Uani 1 1 d . C .
H51 H 0.9777 0.0140 0.7415 0.057 Uiso 1 1 calc R . .
C52 C 0.9979(7) 0.0252(6) 0.6737(3) 0.047(2) Uani 1 1 d . . .
H52 H 1.0808 0.0204 0.6742 0.057 Uiso 1 1 calc R C .
C53 C 0.9396(8) 0.0363(6) 0.6327(3) 0.052(2) Uani 1 1 d . C .
H53 H 0.9818 0.0395 0.6052 0.063 Uiso 1 1 calc R . .
C54 C 0.8171(9) 0.0424(6) 0.6333(3) 0.055(3) Uani 1 1 d . . .
H54 H 0.7755 0.0499 0.6059 0.066 Uiso 1 1 calc R C .
C55 C 0.7547(7) 0.0376(5) 0.6745(2) 0.042(2) Uani 1 1 d . C .
H55 H 0.6717 0.0412 0.6738 0.050 Uiso 1 1 calc R . .

loop_
_atom_site_aniso_label
_atom_site_aniso_U_11
_atom_site_aniso_U_22
_atom_site_aniso_U_33
_atom_site_aniso_U_23
_atom_site_aniso_U_13
_atom_site_aniso_U_12
Ru1 0.0598(5) 0.0490(5) 0.0422(4) -0.0121(4) 0.0072(4) -0.0224(4)
Fe1 0.0520(8) 0.0639(9) 0.0351(7) 0.0040(7) 0.0057(6) 0.0064(7)
Cl1 0.0753(17) 0.0449(14) 0.0802(18) 0.0065(13) 0.0254(14) 0.0039(12)
P1 0.0302(11) 0.0338(12) 0.0311(10) 0.0003(9) -0.0046(9) -0.0031(9)
B1 0.031(5) 0.040(6) 0.039(5) 0.006(4) -0.004(5) -0.005(5)
N1 0.052(5) 0.065(5) 0.056(5) -0.009(4) -0.004(4) -0.021(4)
C1 0.088(8) 0.104(9) 0.091(8) 0.008(7) 0.000(7) -0.067(7)
C2 0.038(6) 0.119(10) 0.070(7) 0.000(7) -0.007(6) -0.008(6)
C3 0.052(6) 0.180(12) 0.081(8) -0.004(9) -0.034(6) 0.009(7)
C4 0.030(5) 0.068(6) 0.044(5) 0.004(5) 0.000(4) 0.004(5)
C5 0.059(7) 0.110(10) 0.059(7) 0.020(7) 0.026(6) 0.043(7)
C6 0.121(11) 0.075(8) 0.067(8) 0.008(7) 0.022(8) 0.048(8)
C7 0.063(7) 0.048(6) 0.052(6) -0.007(5) 0.015(5) 0.007(5)
C8 0.041(5) 0.041(5) 0.028(4) 0.001(4) 0.006(4) 0.006(4)
C9 0.136(12) 0.062(8) 0.059(7) 0.025(7) -0.033(8) -0.036(8)
C10 0.093(10) 0.151(15) 0.077(10) 0.068(10) 0.038(9) 0.020(10)
C11 0.178(16) 0.088(10) 0.044(7) 0.004(7) 0.011(10) 0.025(12)
C12 0.098(10) 0.075(8) 0.061(7) 0.007(7) -0.022(7) -0.006(8)
C13 0.077(8) 0.066(7) 0.058(6) 0.026(6) 0.003(6) 0.029(7)
C14 0.049(5) 0.046(5) 0.027(4) -0.002(4) -0.006(4) 0.001(4)
C15 0.062(6) 0.026(5) 0.042(5) 0.000(4) -0.006(5) -0.006(4)
C26 0.136(13) 0.102(11) 0.040(6) 0.001(6) -0.004(8) -0.029(10)
C27 0.157(14) 0.087(11) 0.027(6) -0.029(6) 0.026(7) -0.061(10)
C28 0.128(10) 0.087(9) 0.056(7) -0.039(7) 0.049(7) -0.031(9)
C29 0.154(13) 0.055(7) 0.058(7) -0.034(6) 0.049(9) -0.055(9)
C30 0.105(11) 0.120(13) 0.063(8) -0.027(8) 0.006(8) -0.073(10)
C31 0.137(11) 0.085(9) 0.049(6) -0.017(7) -0.024(7) -0.039(10)
C32 0.037(5) 0.029(5) 0.030(4) 0.000(4) 0.003(4) -0.005(4)
C33 0.041(5) 0.047(6) 0.032(5) 0.004(4) 0.009(4) 0.003(4)
C34 0.045(6) 0.067(7) 0.036(5) -0.007(5) -0.001(4) -0.013(5)
C35 0.031(5) 0.072(7) 0.058(6) -0.020(6) -0.008(4) 0.001(5)
C36 0.054(6) 0.050(6) 0.056(6) -0.002(5) -0.015(5) 0.019(5)
C37 0.059(6) 0.050(6) 0.042(5) 0.006(5) -0.016(5) -0.001(5)
C38 0.036(4) 0.031(4) 0.041(4) 0.010(4) -0.002(4) 0.007(4)
C44 0.030(4) 0.025(4) 0.041(5) 0.003(4) -0.006(4) -0.004(4)
C45 0.073(7) 0.039(6) 0.071(6) 0.019(5) 0.016(5) 0.024(5)
C46 0.074(7) 0.051(6) 0.052(6) 0.015(5) 0.000(6) -0.005(6)
C47 0.053(6) 0.031(5) 0.059(6) 0.008(5) -0.009(5) 0.001(5)
C48 0.042(5) 0.033(5) 0.067(6) 0.010(5) 0.002(5) 0.002(4)
C49 0.035(5) 0.038(5) 0.060(6) 0.014(5) 0.000(4) 0.002(4)
C50 0.038(5) 0.023(4) 0.042(5) 0.001(4) -0.002(4) -0.004(4)
C51 0.049(6) 0.047(6) 0.047(5) 0.017(5) 0.003(5) -0.013(5)
C52 0.035(5) 0.046(6) 0.061(6) 0.015(5) 0.000(5) -0.013(4)
C53 0.042(6) 0.056(6) 0.060(6) -0.002(5) 0.016(5) 0.006(5)
C54 0.078(8) 0.049(6) 0.037(5) -0.007(4) -0.002(5) 0.004(5)
C55 0.028(5) 0.053(5) 0.044(5) 0.001(4) 0.010(4) 0.001(4)

loop_
_atom_type_symbol
_atom_type_description
_atom_type_scat_dispersion_real
_atom_type_scat_dispersion_imag
_atom_type_scat_source
C C 0.0033 0.0016 'International Tables Vol C Tables 4.2.6.8 and 6.1.1.4'
H H 0.0000 0.0000 'International Tables Vol C Tables 4.2.6.8 and 6.1.1.4'
P P 0.1023 0.0942 'International Tables Vol C Tables 4.2.6.8 and 6.1.1.4'
Cl Cl 0.1484 0.1585 'International Tables Vol C Tables 4.2.6.8 and 6.1.1.4'
Fe Fe 0.3463 0.8444 'International Tables Vol C Tables 4.2.6.8 and 6.1.1.4'
Ru Ru -1.2594 0.8363 'International Tables Vol C Tables 4.2.6.8 and 6.1.1.4'
B B 0.0013 0.0007 'International Tables Vol C Tables 4.2.6.8 and 6.1.1.4'
N N 0.0061 0.0033 'International Tables Vol C Tables 4.2.6.8 and 6.1.1.4'

loop_
_geom_angle_atom_site_label_1
_geom_angle_atom_site_label_2
_geom_angle_atom_site_label_3
_geom_angle
N1 Ru1 C27 152.4(5)
N1 Ru1 C28 161.0(4)
C27 Ru1 C28 37.0(4)
N1 Ru1 C29 123.3(4)
C27 Ru1 C29 66.3(4)
C28 Ru1 C29 37.7(4)
N1 Ru1 C26 115.8(5)
C27 Ru1 C26 37.4(4)
C28 Ru1 C26 66.8(5)
C29 Ru1 C26 77.0(5)
N1 Ru1 C31 93.4(4)
C27 Ru1 C31 66.6(5)
C28 Ru1 C31 78.4(5)
C29 Ru1 C31 64.0(5)
C26 Ru1 C31 36.6(4)
N1 Ru1 C30 97.3(4)
C27 Ru1 C30 77.9(4)
C28 Ru1 C30 66.0(5)
C29 Ru1 C30 34.7(5)
C26 Ru1 C30 65.4(5)
C31 Ru1 C30 36.1(4)
N1 Ru1 P1 88.02(19)
C27 Ru1 P1 88.9(3)
C28 Ru1 P1 110.7(3)
C29 Ru1 P1 148.1(4)
C26 Ru1 P1 95.7(3)
C31 Ru1 P1 125.6(4)
C30 Ru1 P1 160.9(4)
N1 Ru1 Cl1 78.6(2)
C27 Ru1 Cl1 128.9(5)
C28 Ru1 Cl1 96.9(4)
C29 Ru1 Cl1 88.5(4)
C26 Ru1 Cl1 163.5(4)
C31 Ru1 Cl1 141.0(4)
C30 Ru1 Cl1 106.5(4)
P1 Ru1 Cl1 92.55(8)
C12 Fe1 C9 67.1(4)
C12 Fe1 C10 65.0(5)
C9 Fe1 C10 40.4(5)
C12 Fe1 C4 158.7(5)
C9 Fe1 C4 110.9(4)
C10 Fe1 C4 128.3(6)
C12 Fe1 C5 158.7(6)
C9 Fe1 C5 122.8(6)
C10 Fe1 C5 109.0(5)
C4 Fe1 C5 40.9(4)
C12 Fe1 C13 39.5(4)
C9 Fe1 C13 41.2(4)
C10 Fe1 C13 67.2(5)
C4 Fe1 C13 124.7(4)
C5 Fe1 C13 159.8(6)
C12 Fe1 C8 122.0(5)
C9 Fe1 C8 128.8(5)
C10 Fe1 C8 166.5(7)
C4 Fe1 C8 41.3(3)
C5 Fe1 C8 68.7(3)
C13 Fe1 C8 110.1(4)
C12 Fe1 C6 122.7(6)
C9 Fe1 C6 155.0(6)
C10 Fe1 C6 118.9(6)
C4 Fe1 C6 68.6(4)
C5 Fe1 C6 40.2(4)
C13 Fe1 C6 159.6(6)
C8 Fe1 C6 68.5(4)
C12 Fe1 C11 36.9(4)
C9 Fe1 C11 68.2(5)
C10 Fe1 C11 40.6(5)
C4 Fe1 C11 164.0(6)
C5 Fe1 C11 125.0(6)
C13 Fe1 C11 66.0(4)
C8 Fe1 C11 151.7(6)
C6 Fe1 C11 105.0(5)
C12 Fe1 C7 107.4(4)
C9 Fe1 C7 165.3(6)
C10 Fe1 C7 151.2(7)
C4 Fe1 C7 69.0(4)
C5 Fe1 C7 67.4(4)
C13 Fe1 C7 125.9(4)
C8 Fe1 C7 41.4(3)
C6 Fe1 C7 39.6(4)
C11 Fe1 C7 116.2(5)
C8 P1 C14 100.8(3)
C8 P1 C20 109.2(3)
C14 P1 C20 101.9(3)
C8 P1 Ru1 113.8(3)
C14 P1 Ru1 113.5(2)
C20 P1 Ru1 116.0(2)
C50 B1 C44 109.7(6)
C50 B1 C38 111.1(6)
C44 B1 C38 110.2(6)
C50 B1 C32 108.2(6)
C44 B1 C32 106.8(6)
C38 B1 C32 110.7(6)
C1 N1 C2 112.6(8)
C1 N1 Ru1 112.2(6)
C2 N1 Ru1 121.2(6)
C1 N1 H1 102.6
C2 N1 H1 102.6
Ru1 N1 H1 102.6
N1 C1 H1A 109.5
N1 C1 H1B 109.5
H1A C1 H1B 109.5
N1 C1 H1C 109.5
H1A C1 H1C 109.5
H1B C1 H1C 109.5
C4 C2 N1 111.7(7)
C4 C2 C3 113.3(10)
N1 C2 C3 113.4(9)
C4 C2 H2 105.9
N1 C2 H2 105.9
C3 C2 H2 105.9
C2 C3 H3A 109.5
C2 C3 H3B 109.5
H3A C3 H3B 109.5
C2 C3 H3C 109.5
H3A C3 H3C 109.5
H3B C3 H3C 109.5
C5 C4 C8 107.2(9)
C5 C4 C2 123.8(9)
C8 C4 C2 128.8(8)
C5 C4 Fe1 69.8(5)
C8 C4 Fe1 69.7(5)
C2 C4 Fe1 129.4(7)
C6 C5 C4 109.2(9)
C6 C5 Fe1 70.7(6)
C4 C5 Fe1 69.3(5)
C6 C5 H5 125.4
C4 C5 H5 125.4
Fe1 C5 H5 126.2
C7 C6 C5 108.7(10)
C7 C6 Fe1 70.7(6)
C5 C6 Fe1 69.1(6)
C7 C6 H6 125.7
C5 C6 H6 125.7
Fe1 C6 H6 126.2
C6 C7 C8 108.0(9)
C6 C7 Fe1 69.7(6)
C8 C7 Fe1 68.1(5)
C6 C7 H7 126.0
C8 C7 H7 126.0
Fe1 C7 H7 127.8
C4 C8 C7 107.0(7)
C4 C8 P1 124.9(6)
C7 C8 P1 127.3(6)
C4 C8 Fe1 68.9(5)
C7 C8 Fe1 70.5(4)
P1 C8 Fe1 133.3(4)
C10 C9 C13 105.4(11)
C10 C9 Fe1 70.0(7)
C13 C9 Fe1 70.1(6)
C10 C9 H9 127.3
C13 C9 H9 127.3
Fe1 C9 H9 124.2
C9 C10 C11 108.6(12)
C9 C10 Fe1 69.5(6)
C11 C10 Fe1 70.9(7)
C9 C10 H10 125.7
C11 C10 H10 125.7
Fe1 C10 H10 125.5
C12 C11 C10 106.4(12)
C12 C11 Fe1 69.8(7)
C10 C11 Fe1 68.5(7)
C12 C11 H11 126.8
C10 C11 H11 126.8
Fe1 C11 H11 126.5
C11 C12 C13 113.9(12)
C11 C12 Fe1 73.3(7)
C13 C12 Fe1 71.2(6)
C11 C12 H12 123.0
C13 C12 H12 123.0
Fe1 C12 H12 124.0
C12 C13 C9 105.6(10)
C12 C13 Fe1 69.4(6)
C9 C13 Fe1 68.7(6)
C12 C13 H13 127.2
C9 C13 H13 127.2
Fe1 C13 H13 126.3
C19A C14 C15 113.2(8)
C19A C14 C19 19.9(11)
C15 C14 C19 124.5(8)
C19A C14 P1 125.8(7)
C15 C14 P1 120.7(5)
C19 C14 P1 113.8(8)
C16A C15 C14 127.6(8)
C16A C15 C16 16.3(11)
C14 C15 C16 113.0(8)
C16A C15 H15 108.4
C14 C15 H15 123.5
C16 C15 H15 123.5
C17 C16 C15 122.3(11)
C17 C16 H16 118.8
C15 C16 H16 118.8
C18 C17 C16 122.9(12)
C18 C17 H17 118.5
C16 C17 H17 118.5
C17 C18 C19 117.2(12)
C17 C18 H18 121.4
C19 C18 H18 121.4
C18 C19 C14 119.9(11)
C18 C19 H19 120.0
C14 C19 H19 120.0
C15 C16A C17A 115.5(11)
C15 C16A H16A 122.3
C17A C16A H16A 122.3
C16A C17A C18A 121.7(11)
C16A C17A H17A 119.2
C18A C17A H17A 119.2
C17A C18A C19A 118.4(11)
C17A C18A H18A 120.8
C19A C18A H18A 120.8
C14 C19A C18A 123.1(11)
C14 C19A H19A 118.5
C18A C19A H19A 118.5
C25 C20 C21A 105.2(10)
C25 C20 C21 119.5(11)
C21A C20 C21 17.6(10)
C25 C20 C25A 17.3(13)
C21A C20 C25A 118.2(10)
C21 C20 C25A 129.4(10)
C25 C20 P1 126.0(9)
C21A C20 P1 128.2(8)
C21 C20 P1 114.5(8)
C25A C20 P1 113.5(7)
C22 C21 C20 121.7(12)
C22 C21 H21 119.1
C20 C21 H21 119.1
C23 C22 C21 117.0(12)
C23 C22 H22 121.5
C21 C22 H22 121.5
C22 C23 C24 123.2(12)
C22 C23 H23 118.4
C24 C23 H23 118.4
C23 C24 C25 118.0(12)
C23 C24 H24 121.0
C25 C24 H24 121.0
C20 C25 C24 120.5(12)
C20 C25 H25 119.7
C24 C25 H25 119.7
C20 C21A C22A 121.4(11)
C20 C21A H21A 119.3
C22A C21A H21A 119.3
C23A C22A C21A 119.5(11)
C23A C22A H22A 120.2
C21A C22A H22A 120.2
C22A C23A C24A 120.7(11)
C22A C23A H23A 119.7
C24A C23A H23A 119.7
C23A C24A C25A 118.2(11)
C23A C24A H24A 120.9
C25A C24A H24A 120.9
C24A C25A C20 121.3(11)
C24A C25A H25A 119.3
C20 C25A H25A 119.3
C31 C26 C27 119.7(13)
C31 C26 Ru1 72.2(7)
C27 C26 Ru1 70.7(7)
C31 C26 H26 120.1
C27 C26 H26 120.1
Ru1 C26 H26 129.2
C28 C27 C26 119.8(13)
C28 C27 Ru1 71.7(7)
C26 C27 Ru1 71.9(7)
C28 C27 H27 120.1
C26 C27 H27 120.1
Ru1 C27 H27 128.6
C27 C28 C29 117.1(14)
C27 C28 Ru1 71.3(7)
C29 C28 Ru1 71.3(6)
C27 C28 H28 121.5
C29 C28 H28 121.5
Ru1 C28 H28 127.9
C30 C29 C28 124.0(14)
C30 C29 Ru1 75.5(8)
C28 C29 Ru1 71.0(5)
C30 C29 H29 118.0
C28 C29 H29 118.0
Ru1 C29 H29 127.9
C29 C30 C31 118.4(12)
C29 C30 Ru1 69.8(7)
C31 C30 Ru1 70.0(7)
C29 C30 H30 120.8
C31 C30 H30 120.8
Ru1 C30 H30 132.1
C26 C31 C30 120.9(13)
C26 C31 Ru1 71.1(6)
C30 C31 Ru1 73.9(7)
C26 C31 H31 119.6
C30 C31 H31 119.6
Ru1 C31 H31 127.5
C33 C32 C37 114.0(7)
C33 C32 B1 124.1(7)
C37 C32 B1 121.7(7)
C32 C33 C34 125.4(8)
C32 C33 H33 117.3
C34 C33 H33 117.3
C35 C34 C33 118.0(8)
C35 C34 H34 121.0
C33 C34 H34 121.0
C34 C35 C36 121.6(8)
C34 C35 H35 119.2
C36 C35 H35 119.2
C35 C36 C37 118.3(8)
C35 C36 H36 120.8
C37 C36 H36 120.8
C32 C37 C36 122.6(8)
C32 C37 H37 118.7
C36 C37 H37 118.7
C39 C38 C43A 108.2(9)
C39 C38 C39A 23.2(8)
C43A C38 C39A 115.0(9)
C39 C38 C43 116.6(9)
C43A C38 C43 32.2(8)
C39A C38 C43 109.7(9)
C39 C38 B1 121.5(8)
C43A C38 B1 122.2(8)
C39A C38 B1 122.4(8)
C43 C38 B1 121.8(7)
C38 C39 C40 122.9(10)
C38 C39 H39 118.6
C40 C39 H39 118.6
C41 C40 C39 119.0(11)
C41 C40 H40 120.5
C39 C40 H40 120.5
C40 C41 C42 120.4(12)
C40 C41 H41 119.8
C42 C41 H41 119.8
C41 C42 C43 119.7(11)
C41 C42 H42 120.2
C43 C42 H42 120.2
C42 C43 C38 121.4(10)
C42 C43 H43 119.3
C38 C43 H43 119.3
C40A C39A C38 122.7(10)
C40A C39A H39A 118.6
C38 C39A H39A 118.6
C41A C40A C39A 119.2(12)
C41A C40A H40A 120.4
C39A C40A H40A 120.4
C42A C41A C40A 120.4(12)
C42A C41A H41A 119.8
C40A C41A H41A 119.8
C41A C42A C43A 119.0(12)
C41A C42A H42A 120.5
C43A C42A H42A 120.5
C38 C43A C42A 123.0(11)
C38 C43A H43A 118.5
C42A C43A H43A 118.5
C49 C44 C45 111.4(7)
C49 C44 B1 125.8(7)
C45 C44 B1 122.8(7)
C46 C45 C44 124.3(8)
C46 C45 H45 117.9
C44 C45 H45 117.9
C47 C46 C45 121.3(9)
C47 C46 H46 119.3
C45 C46 H46 119.3
C48 C47 C46 117.2(8)
C48 C47 H47 121.4
C46 C47 H47 121.4
C47 C48 C49 120.4(8)
C47 C48 H48 119.8
C49 C48 H48 119.8
C48 C49 C44 125.3(8)
C48 C49 H49 117.4
C44 C49 H49 117.4
C55 C50 C51 114.4(7)
C55 C50 B1 123.5(6)
C51 C50 B1 122.2(7)
C52 C51 C50 123.3(8)
C52 C51 H51 118.3
C50 C51 H51 118.3
C53 C52 C51 120.8(8)
C53 C52 H52 119.6
C51 C52 H52 119.6
C54 C53 C52 118.1(8)
C54 C53 H53 121.0
C52 C53 H53 121.0
C53 C54 C55 120.6(8)
C53 C54 H54 119.7
C55 C54 H54 119.7
C50 C55 C54 122.9(7)
C50 C55 H55 118.6
C54 C55 H55 118.6

loop_
_geom_bond_atom_site_label_1
_geom_bond_atom_site_label_2
_geom_bond_distance
Ru1 N1 2.164(7)
Ru1 C27 2.198(11)
Ru1 C28 2.203(11)
Ru1 C29 2.207(10)
Ru1 C26 2.213(11)
Ru1 C31 2.226(10)
Ru1 C30 2.276(11)
Ru1 P1 2.341(2)
Ru1 Cl1 2.412(3)
Fe1 C12 2.001(10)
Fe1 C9 2.005(10)
Fe1 C10 2.011(10)
Fe1 C4 2.012(8)
Fe1 C5 2.020(10)
Fe1 C13 2.024(9)
Fe1 C8 2.023(7)
Fe1 C6 2.042(11)
Fe1 C11 2.042(11)
Fe1 C7 2.055(9)
P1 C8 1.800(7)
P1 C14 1.826(7)
P1 C20 1.826(7)
B1 C50 1.633(11)
B1 C44 1.639(11)
B1 C38 1.650(11)
B1 C32 1.656(12)
N1 C1 1.477(11)
N1 C2 1.505(12)
N1 H1 0.9100
C1 H1A 0.9600
C1 H1B 0.9600
C1 H1C 0.9600
C2 C4 1.480(13)
C2 C3 1.525(14)
C2 H2 0.9800
C3 H3A 0.9600
C3 H3B 0.9600
C3 H3C 0.9600
C4 C5 1.409(12)
C4 C8 1.425(11)
C5 C6 1.396(15)
C5 H5 0.9300
C6 C7 1.389(13)
C6 H6 0.9300
C7 C8 1.440(11)
C7 H7 0.9300
C9 C10 1.387(16)
C9 C13 1.418(15)
C9 H9 0.9300
C10 C11 1.408(17)
C10 H10 0.9300
C11 C12 1.282(15)
C11 H11 0.9300
C12 C13 1.359(13)
C12 H12 0.9300
C13 H13 0.9300
C14 C19A 1.380(11)
C14 C15 1.399(8)
C14 C19 1.410(12)
C15 C16A 1.370(12)
C15 C16 1.424(12)
C15 H15 0.9300
C16 C17 1.391(13)
C16 H16 0.9300
C17 C18 1.365(13)
C17 H17 0.9300
C18 C19 1.389(13)
C18 H18 0.9300
C19 H19 0.9300
C16A C17A 1.382(13)
C16A H16A 0.9300
C17A C18A 1.394(13)
C17A H17A 0.9300
C18A C19A 1.400(12)
C18A H18A 0.9300
C19A H19A 0.9300
C20 C25 1.362(14)
C20 C21A 1.370(12)
C20 C21 1.398(14)
C20 C25A 1.417(13)
C21 C22 1.396(15)
C21 H21 0.9300
C22 C23 1.375(15)
C22 H22 0.9300
C23 C24 1.382(15)
C23 H23 0.9300
C24 C25 1.412(15)
C24 H24 0.9300
C25 H25 0.9300
C21A C22A 1.415(14)
C21A H21A 0.9300
C22A C23A 1.387(14)
C22A H22A 0.9300
C23A C24A 1.398(14)
C23A H23A 0.9300
C24A C25A 1.415(14)
C24A H24A 0.9300
C25A H25A 0.9300
C26 C31 1.395(16)
C26 C27 1.413(16)
C26 H26 0.9300
C27 C28 1.398(16)
C27 H27 0.9300
C28 C29 1.425(15)
C28 H28 0.9300
C29 C30 1.338(18)
C29 H29 0.9300
C30 C31 1.395(17)
C30 H30 0.9300
C31 H31 0.9300
C32 C33 1.368(10)
C32 C37 1.410(11)
C33 C34 1.402(11)
C33 H33 0.9300
C34 C35 1.363(12)
C34 H34 0.9300
C35 C36 1.367(11)
C35 H35 0.9300
C36 C37 1.428(11)
C36 H36 0.9300
C37 H37 0.9300
C38 C39 1.377(12)
C38 C43A 1.384(13)
C38 C39A 1.392(12)
C38 C43 1.411(12)
C39 C40 1.400(14)
C39 H39 0.9300
C40 C41 1.379(15)
C40 H40 0.9300
C41 C42 1.381(15)
C41 H41 0.9300
C42 C43 1.396(13)
C42 H42 0.9300
C43 H43 0.9300
C39A C40A 1.387(14)
C39A H39A 0.9300
C40A C41A 1.366(15)
C40A H40A 0.9300
C41A C42A 1.365(15)
C41A H41A 0.9300
C42A C43A 1.388(13)
C42A H42A 0.9300
C43A H43A 0.9300
C44 C49 1.378(10)
C44 C45 1.392(10)
C45 C46 1.369(11)
C45 H45 0.9300
C46 C47 1.353(11)
C46 H46 0.9300
C47 C48 1.356(11)
C47 H47 0.9300
C48 C49 1.374(11)
C48 H48 0.9300
C49 H49 0.9300
C50 C55 1.391(10)
C50 C51 1.393(10)
C51 C52 1.378(11)
C51 H51 0.9300
C52 C53 1.371(11)
C52 H52 0.9300
C53 C54 1.373(11)
C53 H53 0.9300
C54 C55 1.392(10)
C54 H54 0.9300
C55 H55 0.9300
